data_2214839
loop_
_publ_author_name
'Poto\<c\<n\'ak, Ivan'
'Lancz, G\'abor'
'R\%u\<zi\<cka, Ale\<s'
'J\"ager, Lothar'

_publ_section_title <i>cis</i>-Bis(tricyanomethanido-\k<i>N</i>)[tris(2-aminoethyl)amine-\k^4^<i>N</i>]nickel(II)
_journal_coeditor_code RK2024
_journal_issue 8
_journal_name_full 'Acta Crystallographica Section E'
_journal_page_first m2072
_journal_page_last m2073
_journal_paper_doi 10.1107/S1600536807031807
_journal_volume 63
_journal_year 2007
_chemical_formula_iupac '[Ni (C4 N3)2 (C6 H18 N4)]'
_chemical_formula_moiety 'C14 H18 N10 Ni'
_chemical_formula_sum 'C14 H18 N10 Ni'
_chemical_formula_weight 385.07
_chemical_name_systematic
;
cis-Bis(tricyanomethanido-\kN)[tris(2-aminoethyl)amine-\k^4^N]nickel(II))
;
_space_group_IT_number 18
_symmetry_cell_setting orthorhombic
_symmetry_space_group_name_Hall 'P 2 2ab'
_symmetry_space_group_name_H-M 'P 21 21 2'
_atom_sites_solution_hydrogens geom
_atom_sites_solution_primary direct
_atom_sites_solution_secondary difmap
_audit_creation_method SHELXL97
_cell_angle_alpha 90.0
_cell_angle_beta 90.0
_cell_angle_gamma 90.0
_cell_formula_units_Z 4
_cell_length_a 14.4376(11)
_cell_length_b 15.2861(12)
_cell_length_c 8.0888(6)
_cell_measurement_reflns_used 13020
_cell_measurement_temperature 150.0(10)
_cell_measurement_theta_max 27.49
_cell_measurement_theta_min 1
_cell_volume 1785.2(2)
_computing_cell_refinement 'COLLECT and DENZO'
_computing_data_collection
;
COLLECT (Nonius, 1998) and DENZO (Otwinowski & Minor, 1997)
;
_computing_data_reduction 'COLLECT and DENZO'
_computing_molecular_graphics 'DIAMOND (Brandenburg, 2000)'
_computing_publication_material SHELXL97
_computing_structure_refinement 'SHELXL97 (Sheldrick, 1997)'
_computing_structure_solution 'SHELXS97 (Sheldrick, 1997)'
_diffrn_ambient_temperature 150.0(10)
_diffrn_detector_area_resol_mean 9.091
_diffrn_measured_fraction_theta_full 1.000
_diffrn_measured_fraction_theta_max 1.000
_diffrn_measurement_device_type 'Nonius KappaCCD area-detector'
_diffrn_measurement_method '\f and \w scans to fill the Ewald sphere'
_diffrn_radiation_monochromator graphite
_diffrn_radiation_source 'fine-focus sealed tube'
_diffrn_radiation_type MoK\a
_diffrn_radiation_wavelength 0.71073
_diffrn_reflns_av_R_equivalents 0.0770
_diffrn_reflns_av_sigmaI/netI 0.0664
_diffrn_reflns_limit_h_max 17
_diffrn_reflns_limit_h_min -17
_diffrn_reflns_limit_k_max 18
_diffrn_reflns_limit_k_min -18
_diffrn_reflns_limit_l_max 9
_diffrn_reflns_limit_l_min -9
_diffrn_reflns_number 12191
_diffrn_reflns_theta_full 25.99
_diffrn_reflns_theta_max 25.99
_diffrn_reflns_theta_min 1.94
_diffrn_standards_number 0
_exptl_absorpt_coefficient_mu 1.106
_exptl_absorpt_correction_T_max 0.672
_exptl_absorpt_correction_T_min 0.589
_exptl_absorpt_correction_type 'Gaussian integration'
_exptl_absorpt_process_details '(Coppens, 1970)'
_exptl_crystal_colour red-violet
_exptl_crystal_density_diffrn 1.433
_exptl_crystal_density_method 'not measured'
_exptl_crystal_description block
_exptl_crystal_F_000 800
_exptl_crystal_size_max 0.467
_exptl_crystal_size_mid 0.439
_exptl_crystal_size_min 0.392
_refine_diff_density_max 0.340
_refine_diff_density_min -0.655
_refine_ls_abs_structure_details 'Flack (1983), with how many Friedel pairs?'
_refine_ls_abs_structure_Flack -0.005(19)
_refine_ls_extinction_method none
_refine_ls_goodness_of_fit_ref 1.101
_refine_ls_hydrogen_treatment constr
_refine_ls_matrix_type full
_refine_ls_number_parameters 226
_refine_ls_number_reflns 3504
_refine_ls_number_restraints 0
_refine_ls_restrained_S_all 1.101
_refine_ls_R_factor_all 0.0692
_refine_ls_R_factor_gt 0.0406
_refine_ls_shift/su_max 0.000
_refine_ls_shift/su_mean 0.000
_refine_ls_structure_factor_coef Fsqd
_refine_ls_weighting_details 'calc w = 1/[\s^2^(Fo^2^)+(0.0365P)^2^+0.6801P] where P=(Fo^2^+2Fc^2^)/3'
_refine_ls_weighting_scheme calc
_refine_ls_wR_factor_gt 0.0789
_refine_ls_wR_factor_ref 0.0906
_reflns_number_gt 2761
_reflns_number_total 3504
_reflns_threshold_expression I>2\s(I)
_cod_data_source_file rk2024.cif
_cod_data_source_block I
_cod_database_code 2214839
_cod_database_fobs_code 2214839

loop_
_symmetry_equiv_pos_as_xyz
'x, y, z'
'-x, -y, z'
'x+1/2, -y+1/2, -z'
'-x+1/2, y+1/2, -z'

loop_
_atom_site_type_symbol
_atom_site_label
_atom_site_fract_x
_atom_site_fract_y
_atom_site_fract_z
_atom_site_U_iso_or_equiv
_atom_site_adp_type
_atom_site_calc_flag
_atom_site_refinement_flags
_atom_site_occupancy
N N6 0.2534(3) 0.9161(2) 0.9706(4) 0.0416(9) Uani d . 1
Ni Ni1 0.08457(3) 0.76671(3) 0.31260(6) 0.02371(13) Uani d . 1
N N30 0.21241(19) 0.75188(17) 0.1877(4) 0.0340(7) Uani d . 1
H H30A 0.2321 0.8043 0.1511 0.041 Uiso calc R 1
H H30B 0.2552 0.7305 0.2577 0.041 Uiso calc R 1
N N20 0.0409(2) 0.8673(2) 0.1579(4) 0.0374(9) Uani d . 1
H H20A -0.0103 0.8924 0.2000 0.045 Uiso calc R 1
H H20B 0.0853 0.9083 0.1508 0.045 Uiso calc R 1
N N1 0.1272(2) 0.6611(2) 0.4640(5) 0.0364(9) Uani d . 1
N N4 0.1296(2) 0.8525(2) 0.4893(4) 0.0325(8) Uani d . 1
N N10 -0.0475(2) 0.7439(2) 0.4137(4) 0.0412(9) Uani d . 1
H H10A -0.0420 0.7159 0.5111 0.049 Uiso calc R 1
H H10B -0.0764 0.7951 0.4317 0.049 Uiso calc R 1
C C4 0.1484(3) 0.9043(2) 0.5869(5) 0.0246(8) Uani d . 1
C C5 0.1504(2) 1.0555(2) 0.6838(6) 0.0278(8) Uani d . 1
N N40 0.0362(3) 0.6867(2) 0.1225(4) 0.0384(9) Uani d . 1
C C6 0.2168(3) 0.9393(2) 0.8519(5) 0.0292(9) Uani d . 1
N N5 0.1342(2) 1.1284(2) 0.6661(5) 0.0396(8) Uani d . 1
C C1 0.1529(3) 0.6058(3) 0.5481(6) 0.0288(9) Uani d . 1
C C8 0.1717(2) 0.9662(2) 0.7062(5) 0.0264(8) Uani d . 1
C C3 0.2745(3) 0.5457(2) 0.7152(5) 0.0312(9) Uani d . 1
C C7 0.1853(2) 0.5385(2) 0.6483(4) 0.0250(9) Uani d . 1
N N2 0.0849(3) 0.4021(2) 0.6862(6) 0.0684(13) Uani d . 1
C C2 0.1307(3) 0.4627(3) 0.6701(6) 0.0371(10) Uani d . 1
N N3 0.3479(3) 0.5551(2) 0.7663(5) 0.0498(11) Uani d . 1
C C22 -0.0020(3) 0.7412(3) -0.0137(6) 0.0605(14) Uani d . 1
H H22A 0.0209 0.7189 -0.1182 0.073 Uiso calc R 1
H H22B -0.0689 0.7354 -0.0144 0.073 Uiso calc R 1
C C12 -0.0379(3) 0.6326(3) 0.1968(7) 0.0486(12) Uani d . 1
H H12A -0.0106 0.5884 0.2676 0.058 Uiso calc R 1
H H12B -0.0723 0.6031 0.1101 0.058 Uiso calc R 1
C C31 0.2008(3) 0.6913(3) 0.0461(6) 0.0490(12) Uani d . 1
H H31A 0.2556 0.6551 0.0354 0.059 Uiso calc R 1
H H31B 0.1938 0.7248 -0.0549 0.059 Uiso calc R 1
C C32 0.1169(3) 0.6337(3) 0.0701(6) 0.0493(13) Uani d . 1
H H32A 0.1026 0.6039 -0.0326 0.059 Uiso calc R 1
H H32B 0.1302 0.5898 0.1533 0.059 Uiso calc R 1
C C11 -0.1030(3) 0.6896(3) 0.2970(7) 0.0506(12) Uani d . 1
H H11A -0.1384 0.7272 0.2239 0.061 Uiso calc R 1
H H11B -0.1460 0.6532 0.3583 0.061 Uiso calc R 1
C C21 0.0215(5) 0.8334(4) -0.0015(7) 0.0778(19) Uani d . 1
H H21A 0.0751 0.8439 -0.0709 0.093 Uiso calc R 1
H H21B -0.0295 0.8668 -0.0477 0.093 Uiso calc R 1

loop_
_atom_site_aniso_label
_atom_site_aniso_U_11
_atom_site_aniso_U_22
_atom_site_aniso_U_33
_atom_site_aniso_U_12
_atom_site_aniso_U_13
_atom_site_aniso_U_23
N6 0.054(2) 0.044(2) 0.027(2) 0.0077(18) 0.0011(18) 0.0044(17)
Ni1 0.0241(2) 0.0228(2) 0.0243(2) 0.00161(19) -0.0009(2) -0.0035(2)
N30 0.0366(16) 0.0288(19) 0.0366(18) 0.0020(12) 0.0076(16) 0.0033(18)
N20 0.0310(17) 0.0383(19) 0.043(2) 0.0058(15) -0.0072(16) 0.0025(18)
N1 0.0317(19) 0.033(2) 0.044(2) -0.0041(15) 0.0032(17) 0.0078(19)
N4 0.0374(19) 0.0265(19) 0.034(2) -0.0008(15) -0.0053(16) 0.0011(17)
N10 0.0303(16) 0.040(2) 0.054(2) -0.0032(14) 0.0055(16) -0.0206(18)
C4 0.026(2) 0.025(2) 0.023(2) 0.0014(15) 0.0001(16) 0.0043(18)
C5 0.0276(18) 0.035(2) 0.021(2) -0.0020(15) 0.0008(19) -0.001(2)
N40 0.045(2) 0.038(2) 0.032(2) 0.0013(16) -0.0033(16) -0.0131(16)
C6 0.033(2) 0.027(2) 0.027(3) 0.0026(16) 0.0073(17) -0.0027(17)
N5 0.051(2) 0.0295(19) 0.038(2) 0.0038(16) -0.0027(18) 0.0054(18)
C1 0.028(2) 0.030(2) 0.028(2) -0.0051(17) 0.0049(18) -0.003(2)
C8 0.037(2) 0.0220(19) 0.020(2) 0.0016(14) -0.0013(18) 0.0022(18)
C3 0.044(3) 0.028(2) 0.022(2) -0.0044(17) 0.007(2) 0.0047(18)
C7 0.033(2) 0.0234(19) 0.019(2) -0.0063(15) 0.0000(16) 0.0016(16)
N2 0.086(3) 0.055(2) 0.064(3) -0.038(2) -0.035(3) 0.031(3)
C2 0.051(2) 0.037(2) 0.023(2) -0.0095(19) -0.016(2) 0.011(2)
N3 0.042(2) 0.053(2) 0.054(3) -0.0079(18) -0.0077(18) 0.0130(19)
C22 0.071(3) 0.068(4) 0.042(3) 0.010(3) -0.024(2) -0.013(3)
C12 0.044(2) 0.039(2) 0.062(3) -0.0110(19) 0.000(3) -0.023(3)
C31 0.058(3) 0.047(3) 0.042(3) 0.009(2) 0.022(2) -0.004(2)
C32 0.070(3) 0.041(3) 0.037(3) 0.004(2) 0.011(2) -0.022(2)
C11 0.028(2) 0.052(3) 0.072(4) -0.0100(17) 0.005(2) -0.019(3)
C21 0.109(5) 0.068(4) 0.057(4) -0.019(3) -0.052(3) 0.018(3)

loop_
_atom_type_symbol
_atom_type_description
_atom_type_scat_dispersion_real
_atom_type_scat_dispersion_imag
_atom_type_scat_source
C C 0.0033 0.0016 'International Tables Vol C Tables 4.2.6.8 and 6.1.1.4'
H H 0.0000 0.0000 'International Tables Vol C Tables 4.2.6.8 and 6.1.1.4'
N N 0.0061 0.0033 'International Tables Vol C Tables 4.2.6.8 and 6.1.1.4'
Ni Ni 0.3393 1.1124 'International Tables Vol C Tables 4.2.6.8 and 6.1.1.4'

loop_
_exptl_crystal_face_index_h
_exptl_crystal_face_index_k
_exptl_crystal_face_index_l
_exptl_crystal_face_perp_dist
1 0 0 0.110
-1 0 0 0.219
0 1 -1 0.212
0 -1 1 0.225
0 1 1 0.149
0 -1 -1 0.196

loop_
_geom_angle_atom_site_label_1
_geom_angle_atom_site_label_2
_geom_angle_atom_site_label_3
_geom_angle
N4 Ni1 N20 92.46(14)
N4 Ni1 N40 176.02(14)
N20 Ni1 N40 83.56(14)
N4 Ni1 N10 97.05(13)
N20 Ni1 N10 94.67(14)
N40 Ni1 N10 83.42(14)
N4 Ni1 N30 97.20(13)
N20 Ni1 N30 93.24(13)
N40 Ni1 N30 82.96(13)
N10 Ni1 N30 163.37(12)
N4 Ni1 N1 89.55(13)
N20 Ni1 N1 177.99(14)
N40 Ni1 N1 94.43(14)
N10 Ni1 N1 84.97(14)
N30 Ni1 N1 86.61(12)
C31 N30 Ni1 109.7(2)
C31 N30 H30A 109.7
Ni1 N30 H30A 109.7
C31 N30 H30B 109.7
Ni1 N30 H30B 109.7
H30A N30 H30B 108.2
C21 N20 Ni1 109.7(3)
C21 N20 H20A 109.7
Ni1 N20 H20A 109.7
C21 N20 H20B 109.7
Ni1 N20 H20B 109.7
H20A N20 H20B 108.2
C1 N1 Ni1 177.5(3)
C4 N4 Ni1 174.6(3)
C11 N10 Ni1 109.5(2)
C11 N10 H10A 109.8
Ni1 N10 H10A 109.8
C11 N10 H10B 109.8
Ni1 N10 H10B 109.8
H10A N10 H10B 108.2
N4 C4 C8 179.4(4)
N5 C5 C8 179.1(4)
C12 N40 C32 112.3(3)
C12 N40 C22 110.3(4)
C32 N40 C22 112.7(4)
C12 N40 Ni1 105.7(3)
C32 N40 Ni1 105.5(3)
C22 N40 Ni1 110.0(3)
N6 C6 C8 179.0(4)
N1 C1 C7 179.1(5)
C4 C8 C6 119.5(3)
C4 C8 C5 121.1(4)
C6 C8 C5 119.4(4)
N3 C3 C7 176.9(4)
C1 C7 C3 118.4(3)
C1 C7 C2 119.5(3)
C3 C7 C2 122.0(3)
N2 C2 C7 178.6(5)
C21 C22 N40 114.0(4)
C21 C22 H22A 108.8
N40 C22 H22A 108.8
C21 C22 H22B 108.8
N40 C22 H22B 108.8
H22A C22 H22B 107.7
N40 C12 C11 110.1(3)
N40 C12 H12A 109.6
C11 C12 H12A 109.6
N40 C12 H12B 109.6
C11 C12 H12B 109.6
H12A C12 H12B 108.2
N30 C31 C32 110.9(4)
N30 C31 H31A 109.5
C32 C31 H31A 109.5
N30 C31 H31B 109.5
C32 C31 H31B 109.5
H31A C31 H31B 108.1
N40 C32 C31 110.4(4)
N40 C32 H32A 109.6
C31 C32 H32A 109.6
N40 C32 H32B 109.6
C31 C32 H32B 109.6
H32A C32 H32B 108.1
N10 C11 C12 109.0(3)
N10 C11 H11A 109.9
C12 C11 H11A 109.9
N10 C11 H11B 109.9
C12 C11 H11B 109.9
H11A C11 H11B 108.3
N20 C21 C22 117.5(4)
N20 C21 H21A 107.9
C22 C21 H21A 107.9
N20 C21 H21B 107.9
C22 C21 H21B 107.9
H21A C21 H21B 107.2

loop_
_geom_bond_atom_site_label_1
_geom_bond_atom_site_label_2
_geom_bond_distance
Ni1 N4 2.045(4)
Ni1 N20 2.080(3)
Ni1 N40 2.085(3)
Ni1 N10 2.104(3)
Ni1 N30 2.116(3)
Ni1 N1 2.118(4)
N30 C31 1.482(5)
N30 H30A 0.9000
N30 H30B 0.9000
N20 C21 1.418(6)
N20 H20A 0.9000
N20 H20B 0.9000
N1 C1 1.146(5)
N4 C4 1.151(5)
N10 C11 1.490(5)
N10 H10A 0.9000
N10 H10B 0.9000
C4 C8 1.393(6)
C5 N5 1.148(4)
C5 C8 1.411(5)
N40 C12 1.479(6)
N40 C32 1.482(5)
N40 C22 1.488(6)
N6 C6 1.152(5)
C6 C8 1.408(6)
C1 C7 1.391(6)
C3 N3 1.146(5)
C3 C7 1.401(6)
C7 C2 1.413(5)
N2 C2 1.145(5)
C22 C21 1.453(7)
C22 H22A 0.9700
C22 H22B 0.9700
C12 C11 1.517(6)
C12 H12A 0.9700
C12 H12B 0.9700
C31 C32 1.509(6)
C31 H31A 0.9700
C31 H31B 0.9700
C32 H32A 0.9700
C32 H32B 0.9700
C11 H11A 0.9700
C11 H11B 0.9700
C21 H21A 0.9700
C21 H21B 0.9700

loop_
_geom_hbond_atom_site_label_D
_geom_hbond_atom_site_label_H
_geom_hbond_atom_site_label_A
_geom_hbond_site_symmetry_A
_geom_hbond_distance_DH
_geom_hbond_distance_HA
_geom_hbond_distance_DA
_geom_hbond_angle_DHA
N30 H30A N6 1_554 0.90 2.27 3.119(5) 157.6
N30 H30B N5 4_546 0.90 2.32 3.141(4) 152.3
N20 H20A N3 3_466 0.90 2.22 3.090(5) 163.8
N20 H20B N3 4_556 0.90 2.53 3.347(5) 150.8
N10 H10A N2 2_565 0.90 2.38 3.183(6) 149.2
N10 H10B N5 2_575 0.90 2.38 3.090(5) 136.1
